data_7247759
loop_
_publ_author_name
'Cardoso, Luanny M. B.'
'de Oliveira Neto, Jo\~ao G.'
'Saraiva, Gilberto D.'
'Leite, F\'abio F.'
'Ayala, Alejandro P.'
'dos Santos, Adenilson O.'
'de Sousa, Francisco F.'

_publ_section_title
;
 New polymorphic phase of arachidic acid crystal: structure,
 intermolecular interactions, low-temperature stability and Raman
 spectroscopy combined with DFT calculations
;
_journal_issue 48
_journal_name_full 'RSC Advances'
_journal_page_first 34032
_journal_page_last 34044
_journal_paper_doi 10.1039/D3RA05388A
_journal_volume 13
_journal_year 2023
_chemical_formula_moiety 'C20 H40 O2'
_chemical_formula_sum 'C20 H40 O2'
_chemical_formula_weight 312.52
_space_group_crystal_system monoclinic
_space_group_IT_number 14
_space_group_name_Hall '-P 2ybc'
_space_group_name_H-M_alt 'P 1 21/c 1'
_atom_sites_solution_hydrogens geom
_atom_sites_solution_primary dual
_audit_creation_date 2022-05-30
_audit_creation_method
;
FinalCif V105 by Daniel Kratzert, Freiburg 2022,
https://dkratzert.de/finalcif.html
;
_audit_update_record
;
2022-06-05 deposited with the CCDC.	2023-11-06 downloaded from the CCDC.
;
_cell_angle_alpha 90
_cell_angle_beta 92.785(5)
_cell_angle_gamma 90
_cell_formula_units_Z 4
_cell_length_a 48.445(7)
_cell_length_b 7.1499(10)
_cell_length_c 5.5267(8)
_cell_measurement_reflns_used 4383
_cell_measurement_temperature 100
_cell_measurement_theta_max 33.51
_cell_measurement_theta_min 2.94
_cell_volume 1912.1(5)
_computing_cell_refinement 'SAINT V8.40B (?, 2016)'
_computing_data_collection 'Bruker BIS V6.2.14/2020-04-30'
_computing_data_reduction 'SAINT V8.40B (?, 2016)'
_computing_molecular_graphics 'Olex2 1.5 (Dolomanov et al., 2009)'
_computing_publication_material 'Olex2 1.5 (Dolomanov et al., 2009)'
_computing_structure_refinement 'XL  (Sheldrick, 2008)'
_computing_structure_solution 'SHELXT 2018/2 (Sheldrick, 2018)'
_diffrn_ambient_temperature 100
_diffrn_detector HPAD
_diffrn_detector_area_resol_mean 7.39
_diffrn_detector_type 'Bruker PHOTON II CPAD Area Detector'
_diffrn_measured_fraction_theta_full 0.995
_diffrn_measured_fraction_theta_max 0.996
_diffrn_measurement_device '\k-geometry diffractometer'
_diffrn_measurement_device_type 'Bruker D8 Venture'
_diffrn_measurement_method '\w and \f scans'
_diffrn_measurement_specimen_support 'MiTeGen micromount'
_diffrn_radiation_monochromator 'multilayer mirrors'
_diffrn_radiation_type MoK\a
_diffrn_radiation_wavelength 0.71073
_diffrn_reflns_av_R_equivalents 0.0623
_diffrn_reflns_av_unetI/netI 0.0508
_diffrn_reflns_Laue_measured_fraction_full 0.995
_diffrn_reflns_Laue_measured_fraction_max 0.996
_diffrn_reflns_limit_h_max 54
_diffrn_reflns_limit_h_min -63
_diffrn_reflns_limit_k_max 9
_diffrn_reflns_limit_k_min -9
_diffrn_reflns_limit_l_max 7
_diffrn_reflns_limit_l_min -6
_diffrn_reflns_number 24532
_diffrn_reflns_point_group_measured_fraction_full 0.995
_diffrn_reflns_point_group_measured_fraction_max 0.996
_diffrn_reflns_theta_full 25.242
_diffrn_reflns_theta_max 27.996
_diffrn_reflns_theta_min 2.526
_diffrn_source 'microfocus sealed X-ray tube'
_diffrn_source_current 1.4
_diffrn_source_power 0.07
_diffrn_source_type 'Incoatec I\ms HB'
_diffrn_source_voltage 50.0
_diffrn_standards_number 0
_exptl_absorpt_coefficient_mu 0.067
_exptl_absorpt_correction_T_max 0.7468
_exptl_absorpt_correction_T_min 0.6066
_exptl_absorpt_correction_type numerical
_exptl_absorpt_process_details
;
SADABS-2016/2 (Bruker,2016/2) was used for absorption correction.
wR2(int) was 0.1119 before and 0.0727 after correction.
The Ratio of minimum to maximum transmission is 0.8123.
The \l/2 correction factor is Not present.
;
_exptl_crystal_colour 'clear light colourless'
_exptl_crystal_colour_lustre clear
_exptl_crystal_colour_modifier light
_exptl_crystal_colour_primary colourless
_exptl_crystal_density_diffrn 1.086
_exptl_crystal_description plate
_exptl_crystal_F_000 704
_exptl_crystal_size_max 0.615
_exptl_crystal_size_mid 0.387
_exptl_crystal_size_min 0.058
_refine_diff_density_max 0.370
_refine_diff_density_min -0.340
_refine_diff_density_rms 0.061
_refine_ls_extinction_method none
_refine_ls_goodness_of_fit_ref 1.096
_refine_ls_hydrogen_treatment constr
_refine_ls_matrix_type full
_refine_ls_number_parameters 201
_refine_ls_number_reflns 4601
_refine_ls_number_restraints 0
_refine_ls_restrained_S_all 1.096
_refine_ls_R_factor_all 0.0968
_refine_ls_R_factor_gt 0.0684
_refine_ls_shift/su_max 0.001
_refine_ls_shift/su_mean 0.000
_refine_ls_structure_factor_coef Fsqd
_refine_ls_weighting_details 'w=1/[\s^2^(Fo^2^)+(0.0942P)^2^+0.9663P] where P=(Fo^2^+2Fc^2^)/3'
_refine_ls_weighting_scheme calc
_refine_ls_wR_factor_gt 0.1902
_refine_ls_wR_factor_ref 0.2135
_reflns_Friedel_coverage 0.000
_reflns_number_gt 3224
_reflns_number_total 4601
_reflns_threshold_expression 'I > 2\s(I)'
_cod_data_source_file d3ra05388a2.cif
_cod_data_source_block arach
_cod_original_cell_volume 1912.0(5)
_cod_database_code 7247759
_shelx_shelxl_version_number 2018/3
_olex2_refinement_description
;
1. Fixed Uiso
 At 1.2 times of:
  All C(H,H) groups
 At 1.5 times of:
  All C(H,H,H) groups, All O(H) groups
2.a Secondary CH2 refined with riding coordinates:
 C4(H4A,H4B), C6(H6A,H6B), C2(H2A,H2B), C8(H8A,H8B), C5(H5A,H5B), C7(H7A,H7B),
 C3(H3A,H3B), C10(H10A,H10B), C12(H12A,H12B), C9(H9A,H9B), C13(H13A,H13B),
 C11(H11A,H11B), C15(H15A,H15B), C14(H14A,H14B), C17(H17A,H17B), C16(H16A,H16B),
  C18(H18A,H18B), C19(H19A,H19B)
2.b Idealised Me refined as rotating group:
 C20(H20A,H20B,H20C)
2.c Idealised tetrahedral OH refined as rotating group:
 O2(H2)
;
_olex2_submission_special_instructions 'No special instructions were received'
_shelx_space_group_comment
;
The symmetry employed for this shelxl refinement is uniquely defined
by the following loop, which should always be used as a source of
symmetry information in preference to the above space-group names.
They are only intended as comments.
;
_shelx_estimated_absorpt_t_min 0.960
_shelx_estimated_absorpt_t_max 0.996
_olex2_diffrn_ambient_temperature_device 'Oxford Cryostream 800'

loop_
_space_group_symop_operation_xyz
'x, y, z'
'-x, y+1/2, -z+1/2'
'-x, -y, -z'
'x, -y-1/2, z-1/2'

loop_
_atom_site_label
_atom_site_type_symbol
_atom_site_fract_x
_atom_site_fract_y
_atom_site_fract_z
_atom_site_U_iso_or_equiv
_atom_site_adp_type
_atom_site_occupancy
_atom_site_site_symmetry_order
_atom_site_calc_flag
_atom_site_refinement_flags_posn
_atom_site_refinement_flags_adp
_atom_site_refinement_flags_occupancy
_atom_site_disorder_assembly
_atom_site_disorder_group
O1 O 0.46752(2) 0.42109(17) 1.0386(2) 0.0189(3) Uani 1 1 d . . . . .
O2 O 0.49142(2) 0.63416(17) 1.2612(2) 0.0197(3) Uani 1 1 d . . . . .
H2 H 0.503463 0.612561 1.160492 0.030 Uiso 1 1 calc R U . . .
C1 C 0.46965(3) 0.5263(2) 1.2134(3) 0.0165(4) Uani 1 1 d . . . . .
C4 C 0.40373(3) 0.5398(2) 1.1265(3) 0.0158(4) Uani 1 1 d . . . . .
H4A H 0.402104 0.675602 1.157742 0.019 Uiso 1 1 calc R U . . .
H4B H 0.413538 0.523802 0.974879 0.019 Uiso 1 1 calc R U . . .
C6 C 0.35735(3) 0.5418(2) 0.8836(3) 0.0160(4) Uani 1 1 d . . . . .
H6A H 0.355855 0.678245 0.910370 0.019 Uiso 1 1 calc R U . . .
H6B H 0.366859 0.522486 0.731027 0.019 Uiso 1 1 calc R U . . .
C2 C 0.44824(3) 0.5462(2) 1.3989(3) 0.0175(4) Uani 1 1 d . . . . .
H2A H 0.444656 0.681041 1.423172 0.021 Uiso 1 1 calc R U . . .
H2B H 0.455906 0.495336 1.554661 0.021 Uiso 1 1 calc R U . . .
C8 C 0.31070(3) 0.5424(2) 0.6463(3) 0.0159(4) Uani 1 1 d . . . . .
H8A H 0.309164 0.679019 0.671159 0.019 Uiso 1 1 calc R U . . .
H8B H 0.320135 0.521928 0.493623 0.019 Uiso 1 1 calc R U . . .
C5 C 0.37485(3) 0.4558(2) 1.0930(3) 0.0159(4) Uani 1 1 d . . . . .
H5A H 0.365091 0.472775 1.244782 0.019 Uiso 1 1 calc R U . . .
H5B H 0.376580 0.319749 1.064372 0.019 Uiso 1 1 calc R U . . .
C7 C 0.32836(3) 0.4587(2) 0.8561(3) 0.0163(4) Uani 1 1 d . . . . .
H7A H 0.318864 0.478698 1.008587 0.020 Uiso 1 1 calc R U . . .
H7B H 0.329911 0.322080 0.830900 0.020 Uiso 1 1 calc R U . . .
C3 C 0.42080(3) 0.4492(2) 1.3361(3) 0.0167(4) Uani 1 1 d . . . . .
H3A H 0.409668 0.448701 1.481652 0.020 Uiso 1 1 calc R U . . .
H3B H 0.424522 0.317414 1.293496 0.020 Uiso 1 1 calc R U . . .
C10 C 0.26394(3) 0.5417(2) 0.4113(3) 0.0157(4) Uani 1 1 d . . . . .
H10A H 0.262450 0.678437 0.435288 0.019 Uiso 1 1 calc R U . . .
H10B H 0.273303 0.520623 0.258322 0.019 Uiso 1 1 calc R U . . .
C12 C 0.21718(3) 0.5418(2) 0.1774(3) 0.0162(4) Uani 1 1 d . . . . .
H12A H 0.226495 0.520438 0.024321 0.019 Uiso 1 1 calc R U . . .
H12B H 0.215730 0.678560 0.201347 0.019 Uiso 1 1 calc R U . . .
C9 C 0.28174(3) 0.4589(2) 0.6208(3) 0.0161(4) Uani 1 1 d . . . . .
H9A H 0.272329 0.479362 0.773627 0.019 Uiso 1 1 calc R U . . .
H9B H 0.283303 0.322196 0.596343 0.019 Uiso 1 1 calc R U . . .
C13 C 0.18811(3) 0.4589(2) 0.1538(3) 0.0160(4) Uani 1 1 d . . . . .
H13A H 0.189553 0.322078 0.129645 0.019 Uiso 1 1 calc R U . . .
H13B H 0.178794 0.480087 0.306889 0.019 Uiso 1 1 calc R U . . .
C11 C 0.23495(3) 0.4588(2) 0.3866(3) 0.0164(4) Uani 1 1 d . . . . .
H11A H 0.225588 0.479700 0.539628 0.020 Uiso 1 1 calc R U . . .
H11B H 0.236434 0.322028 0.362400 0.020 Uiso 1 1 calc R U . . .
C15 C 0.14126(3) 0.4590(2) -0.0788(3) 0.0165(4) Uani 1 1 d . . . . .
H15A H 0.142725 0.322244 -0.103526 0.020 Uiso 1 1 calc R U . . .
H15B H 0.132005 0.479597 0.074788 0.020 Uiso 1 1 calc R U . . .
C14 C 0.17037(3) 0.5421(2) -0.0553(3) 0.0164(4) Uani 1 1 d . . . . .
H14A H 0.179676 0.520834 -0.208465 0.020 Uiso 1 1 calc R U . . .
H14B H 0.168919 0.678865 -0.031221 0.020 Uiso 1 1 calc R U . . .
C17 C 0.09431(4) 0.4589(2) -0.3081(3) 0.0178(4) Uani 1 1 d . . . . .
H17A H 0.095805 0.322126 -0.332202 0.021 Uiso 1 1 calc R U . . .
H17B H 0.085192 0.479825 -0.153904 0.021 Uiso 1 1 calc R U . . .
C16 C 0.12336(3) 0.5423(2) -0.2868(3) 0.0171(4) Uani 1 1 d . . . . .
H16A H 0.132538 0.521130 -0.440656 0.021 Uiso 1 1 calc R U . . .
H16B H 0.121912 0.679051 -0.262546 0.021 Uiso 1 1 calc R U . . .
C18 C 0.07621(4) 0.5411(2) -0.5150(3) 0.0193(4) Uani 1 1 d . . . . .
H18A H 0.085401 0.521374 -0.669072 0.023 Uiso 1 1 calc R U . . .
H18B H 0.074508 0.677620 -0.489945 0.023 Uiso 1 1 calc R U . . .
C19 C 0.04734(4) 0.4555(3) -0.5367(3) 0.0222(4) Uani 1 1 d . . . . .
H19A H 0.038247 0.473834 -0.381828 0.027 Uiso 1 1 calc R U . . .
H19B H 0.049050 0.319162 -0.563546 0.027 Uiso 1 1 calc R U . . .
C20 C 0.02902(4) 0.5389(3) -0.7418(4) 0.0282(5) Uani 1 1 d . . . . .
H20A H 0.037712 0.519611 -0.896322 0.042 Uiso 1 1 calc R U . . .
H20B H 0.026686 0.673231 -0.713851 0.042 Uiso 1 1 calc R U . . .
H20C H 0.010919 0.477535 -0.746930 0.042 Uiso 1 1 calc R U . . .

loop_
_atom_site_aniso_label
_atom_site_aniso_U_11
_atom_site_aniso_U_22
_atom_site_aniso_U_33
_atom_site_aniso_U_23
_atom_site_aniso_U_13
_atom_site_aniso_U_12
O1 0.0203(6) 0.0186(6) 0.0178(7) -0.0051(5) 0.0004(5) 0.0002(5)
O2 0.0187(6) 0.0224(7) 0.0182(7) -0.0042(5) 0.0027(5) -0.0040(5)
C1 0.0178(9) 0.0154(8) 0.0160(9) 0.0028(6) -0.0024(6) 0.0013(6)
C4 0.0139(8) 0.0158(8) 0.0176(9) 0.0003(6) -0.0005(6) 0.0003(6)
C6 0.0142(8) 0.0168(9) 0.0169(9) 0.0008(6) -0.0013(6) -0.0008(6)
C2 0.0158(8) 0.0229(9) 0.0135(8) -0.0013(7) -0.0016(6) -0.0003(6)
C8 0.0154(8) 0.0170(9) 0.0151(9) 0.0008(6) -0.0016(6) -0.0005(6)
C5 0.0152(8) 0.0173(9) 0.0150(8) 0.0010(6) -0.0001(6) 0.0001(6)
C7 0.0145(8) 0.0179(9) 0.0163(9) 0.0006(6) -0.0004(6) -0.0003(6)
C3 0.0155(8) 0.0206(9) 0.0140(9) 0.0019(6) 0.0007(6) 0.0002(6)
C10 0.0154(8) 0.0167(9) 0.0147(8) 0.0012(6) -0.0015(6) 0.0004(6)
C12 0.0168(8) 0.0177(9) 0.0140(9) 0.0009(6) -0.0010(6) -0.0003(6)
C9 0.0146(8) 0.0175(9) 0.0160(9) 0.0002(6) -0.0020(6) 0.0006(6)
C13 0.0172(8) 0.0169(9) 0.0137(9) 0.0010(6) -0.0019(6) -0.0002(6)
C11 0.0162(8) 0.0174(9) 0.0155(9) 0.0005(6) -0.0016(6) 0.0001(6)
C15 0.0177(8) 0.0165(9) 0.0150(9) 0.0010(6) -0.0017(6) -0.0005(6)
C14 0.0168(8) 0.0179(9) 0.0143(9) 0.0015(6) -0.0016(6) -0.0006(6)
C17 0.0197(9) 0.0176(9) 0.0158(9) 0.0013(7) -0.0018(7) -0.0005(6)
C16 0.0173(8) 0.0188(9) 0.0151(9) 0.0023(6) -0.0011(6) 0.0000(6)
C18 0.0191(9) 0.0214(9) 0.0169(9) 0.0014(7) -0.0019(7) 0.0006(7)
C19 0.0213(9) 0.0256(10) 0.0193(10) 0.0019(7) -0.0021(7) -0.0003(7)
C20 0.0224(10) 0.0371(12) 0.0245(11) 0.0007(8) -0.0056(8) 0.0013(8)

loop_
_atom_type_symbol
_atom_type_description
_atom_type_scat_dispersion_real
_atom_type_scat_dispersion_imag
_atom_type_scat_source
C C 0.0033 0.0016 'International Tables Vol C Tables 4.2.6.8 and 6.1.1.4'
H H 0.0000 0.0000 'International Tables Vol C Tables 4.2.6.8 and 6.1.1.4'
O O 0.0106 0.0060 'International Tables Vol C Tables 4.2.6.8 and 6.1.1.4'

loop_
_geom_angle_atom_site_label_1
_geom_angle_atom_site_label_2
_geom_angle_atom_site_label_3
_geom_angle
_geom_angle_site_symmetry_1
_geom_angle_site_symmetry_3
_geom_angle_publ_flag
C1 O2 H2 109.5 . . ?
O1 C1 O2 123.47(16) . . ?
O1 C1 C2 124.25(15) . . ?
O2 C1 C2 112.27(14) . . ?
H4A C4 H4B 107.8 . . ?
C5 C4 H4A 109.1 . . ?
C5 C4 H4B 109.1 . . ?
C5 C4 C3 112.53(14) . . ?
C3 C4 H4A 109.1 . . ?
C3 C4 H4B 109.1 . . ?
H6A C6 H6B 107.8 . . ?
C5 C6 H6A 109.0 . . ?
C5 C6 H6B 109.0 . . ?
C7 C6 H6A 109.0 . . ?
C7 C6 H6B 109.0 . . ?
C7 C6 C5 113.11(14) . . ?
C1 C2 H2A 108.5 . . ?
C1 C2 H2B 108.5 . . ?
C1 C2 C3 115.18(14) . . ?
H2A C2 H2B 107.5 . . ?
C3 C2 H2A 108.5 . . ?
C3 C2 H2B 108.5 . . ?
H8A C8 H8B 107.7 . . ?
C7 C8 H8A 108.9 . . ?
C7 C8 H8B 108.9 . . ?
C9 C8 H8A 108.9 . . ?
C9 C8 H8B 108.9 . . ?
C9 C8 C7 113.30(14) . . ?
C4 C5 C6 113.88(14) . . ?
C4 C5 H5A 108.8 . . ?
C4 C5 H5B 108.8 . . ?
C6 C5 H5A 108.8 . . ?
C6 C5 H5B 108.8 . . ?
H5A C5 H5B 107.7 . . ?
C6 C7 C8 113.69(14) . . ?
C6 C7 H7A 108.8 . . ?
C6 C7 H7B 108.8 . . ?
C8 C7 H7A 108.8 . . ?
C8 C7 H7B 108.8 . . ?
H7A C7 H7B 107.7 . . ?
C4 C3 H3A 108.7 . . ?
C4 C3 H3B 108.7 . . ?
C2 C3 C4 114.34(14) . . ?
C2 C3 H3A 108.7 . . ?
C2 C3 H3B 108.7 . . ?
H3A C3 H3B 107.6 . . ?
H10A C10 H10B 107.7 . . ?
C9 C10 H10A 108.8 . . ?
C9 C10 H10B 108.8 . . ?
C11 C10 H10A 108.8 . . ?
C11 C10 H10B 108.8 . . ?
C11 C10 C9 113.60(14) . . ?
H12A C12 H12B 107.7 . . ?
C13 C12 H12A 108.9 . . ?
C13 C12 H12B 108.9 . . ?
C11 C12 H12A 108.9 . . ?
C11 C12 H12B 108.9 . . ?
C11 C12 C13 113.42(14) . . ?
C8 C9 C10 113.64(14) . . ?
C8 C9 H9A 108.8 . . ?
C8 C9 H9B 108.8 . . ?
C10 C9 H9A 108.8 . . ?
C10 C9 H9B 108.8 . . ?
H9A C9 H9B 107.7 . . ?
C12 C13 H13A 108.9 . . ?
C12 C13 H13B 108.9 . . ?
H13A C13 H13B 107.7 . . ?
C14 C13 C12 113.36(14) . . ?
C14 C13 H13A 108.9 . . ?
C14 C13 H13B 108.9 . . ?
C10 C11 C12 113.55(14) . . ?
C10 C11 H11A 108.9 . . ?
C10 C11 H11B 108.9 . . ?
C12 C11 H11A 108.9 . . ?
C12 C11 H11B 108.9 . . ?
H11A C11 H11B 107.7 . . ?
H15A C15 H15B 107.7 . . ?
C14 C15 H15A 108.9 . . ?
C14 C15 H15B 108.9 . . ?
C16 C15 H15A 108.9 . . ?
C16 C15 H15B 108.9 . . ?
C16 C15 C14 113.55(14) . . ?
C13 C14 C15 113.30(14) . . ?
C13 C14 H14A 108.9 . . ?
C13 C14 H14B 108.9 . . ?
C15 C14 H14A 108.9 . . ?
C15 C14 H14B 108.9 . . ?
H14A C14 H14B 107.7 . . ?
H17A C17 H17B 107.7 . . ?
C16 C17 H17A 108.8 . . ?
C16 C17 H17B 108.8 . . ?
C18 C17 H17A 108.8 . . ?
C18 C17 H17B 108.8 . . ?
C18 C17 C16 113.66(14) . . ?
C15 C16 C17 113.13(14) . . ?
C15 C16 H16A 109.0 . . ?
C15 C16 H16B 109.0 . . ?
C17 C16 H16A 109.0 . . ?
C17 C16 H16B 109.0 . . ?
H16A C16 H16B 107.8 . . ?
C17 C18 H18A 108.9 . . ?
C17 C18 H18B 108.9 . . ?
C17 C18 C19 113.32(15) . . ?
H18A C18 H18B 107.7 . . ?
C19 C18 H18A 108.9 . . ?
C19 C18 H18B 108.9 . . ?
C18 C19 H19A 108.9 . . ?
C18 C19 H19B 108.9 . . ?
C18 C19 C20 113.51(15) . . ?
H19A C19 H19B 107.7 . . ?
C20 C19 H19A 108.9 . . ?
C20 C19 H19B 108.9 . . ?
C19 C20 H20A 109.5 . . ?
C19 C20 H20B 109.5 . . ?
C19 C20 H20C 109.5 . . ?
H20A C20 H20B 109.5 . . ?
H20A C20 H20C 109.5 . . ?
H20B C20 H20C 109.5 . . ?

loop_
_geom_bond_atom_site_label_1
_geom_bond_atom_site_label_2
_geom_bond_distance
_geom_bond_site_symmetry_2
_geom_bond_publ_flag
O1 C1 1.225(2) . ?
O2 H2 0.8400 . ?
O2 C1 1.323(2) . ?
C1 C2 1.500(2) . ?
C4 H4A 0.9900 . ?
C4 H4B 0.9900 . ?
C4 C5 1.525(2) . ?
C4 C3 1.534(2) . ?
C6 H6A 0.9900 . ?
C6 H6B 0.9900 . ?
C6 C5 1.530(2) . ?
C6 C7 1.526(2) . ?
C2 H2A 0.9900 . ?
C2 H2B 0.9900 . ?
C2 C3 1.524(2) . ?
C8 H8A 0.9900 . ?
C8 H8B 0.9900 . ?
C8 C7 1.529(2) . ?
C8 C9 1.525(2) . ?
C5 H5A 0.9900 . ?
C5 H5B 0.9900 . ?
C7 H7A 0.9900 . ?
C7 H7B 0.9900 . ?
C3 H3A 0.9900 . ?
C3 H3B 0.9900 . ?
C10 H10A 0.9900 . ?
C10 H10B 0.9900 . ?
C10 C9 1.529(2) . ?
C10 C11 1.525(2) . ?
C12 H12A 0.9900 . ?
C12 H12B 0.9900 . ?
C12 C13 1.528(2) . ?
C12 C11 1.527(2) . ?
C9 H9A 0.9900 . ?
C9 H9B 0.9900 . ?
C13 H13A 0.9900 . ?
C13 H13B 0.9900 . ?
C13 C14 1.527(2) . ?
C11 H11A 0.9900 . ?
C11 H11B 0.9900 . ?
C15 H15A 0.9900 . ?
C15 H15B 0.9900 . ?
C15 C14 1.530(2) . ?
C15 C16 1.527(2) . ?
C14 H14A 0.9900 . ?
C14 H14B 0.9900 . ?
C17 H17A 0.9900 . ?
C17 H17B 0.9900 . ?
C17 C16 1.528(2) . ?
C17 C18 1.525(2) . ?
C16 H16A 0.9900 . ?
C16 H16B 0.9900 . ?
C18 H18A 0.9900 . ?
C18 H18B 0.9900 . ?
C18 C19 1.526(2) . ?
C19 H19A 0.9900 . ?
C19 H19B 0.9900 . ?
C19 C20 1.527(2) . ?
C20 H20A 0.9800 . ?
C20 H20B 0.9800 . ?
C20 H20C 0.9800 . ?

loop_
_geom_torsion_atom_site_label_1
_geom_torsion_atom_site_label_2
_geom_torsion_atom_site_label_3
_geom_torsion_atom_site_label_4
_geom_torsion
_geom_torsion_site_symmetry_1
_geom_torsion_site_symmetry_2
_geom_torsion_site_symmetry_3
_geom_torsion_site_symmetry_4
_geom_torsion_publ_flag
O1 C1 C2 C3 -9.6(2) . . . . ?
O2 C1 C2 C3 171.11(14) . . . . ?
C1 C2 C3 C4 -69.70(19) . . . . ?
C5 C4 C3 C2 -171.96(14) . . . . ?
C5 C6 C7 C8 -179.60(14) . . . . ?
C7 C6 C5 C4 -178.88(13) . . . . ?
C7 C8 C9 C10 -179.95(14) . . . . ?
C3 C4 C5 C6 -179.42(13) . . . . ?
C12 C13 C14 C15 -179.99(13) . . . . ?
C9 C8 C7 C6 -179.82(14) . . . . ?
C9 C10 C11 C12 179.94(14) . . . . ?
C13 C12 C11 C10 -179.81(13) . . . . ?
C11 C10 C9 C8 -179.72(13) . . . . ?
C11 C12 C13 C14 179.95(14) . . . . ?
C14 C15 C16 C17 -179.78(14) . . . . ?
C17 C18 C19 C20 179.33(15) . . . . ?
C16 C15 C14 C13 179.72(14) . . . . ?
C16 C17 C18 C19 179.36(14) . . . . ?
C18 C17 C16 C15 179.93(14) . . . . ?
